data_4333245
loop_
_publ_author_name
'Zheng, Ling-Ling'
'Zhang, Wei-Xiong'
'Qin, Lian-Jing'
'Leng, Ji-Dong'
'Lu, Jun-Xian'
'Tong, Ming-Liang'

_publ_section_title
;
 Isolation of a Pentadentate Ligand and Stepwise Synthesis, Structures,
 and Magnetic Properties of a New Family of Homo- and Heterotrinuclear
 Complexes
;
_journal_issue 23
_journal_name_full 'Inorganic Chemistry'
_journal_page_first 9548
_journal_page_last 9557
_journal_paper_doi 10.1021/ic070343z
_journal_volume 46
_journal_year 2007
_chemical_formula_sum 'C18 H32 N18 Ni3 O18'
_chemical_formula_weight 964.75
_chemical_name_systematic
; 
 ? 
;
_space_group_IT_number 2
_symmetry_cell_setting triclinic
_symmetry_space_group_name_Hall '-P 1'
_symmetry_space_group_name_H-M 'P -1'
_atom_sites_solution_hydrogens geom
_atom_sites_solution_primary direct
_atom_sites_solution_secondary difmap
_audit_creation_method SHELXL-97
_cell_angle_alpha 79.18(3)
_cell_angle_beta 72.88(2)
_cell_angle_gamma 70.78(2)
_cell_formula_units_Z 1
_cell_length_a 7.959(1)
_cell_length_b 9.275(4)
_cell_length_c 13.231(4)
_cell_measurement_temperature 293(2)
_cell_volume 876.9(5)
_computing_structure_refinement 'SHELXL-97 (Sheldrick, 1997)'
_computing_structure_solution 'SHELXS-97 (Sheldrick, 1990)'
_diffrn_ambient_temperature 293(2)
_diffrn_measured_fraction_theta_full 0.940
_diffrn_measured_fraction_theta_max 0.940
_diffrn_radiation_monochromator graphite
_diffrn_radiation_source 'fine-focus sealed tube'
_diffrn_radiation_type MoK\a
_diffrn_radiation_wavelength 0.71073
_diffrn_reflns_av_R_equivalents 0.0348
_diffrn_reflns_av_sigmaI/netI 0.0679
_diffrn_reflns_limit_h_max 9
_diffrn_reflns_limit_h_min -9
_diffrn_reflns_limit_k_max 11
_diffrn_reflns_limit_k_min -11
_diffrn_reflns_limit_l_max 16
_diffrn_reflns_limit_l_min -16
_diffrn_reflns_number 6170
_diffrn_reflns_theta_full 26.00
_diffrn_reflns_theta_max 26.00
_diffrn_reflns_theta_min 2.71
_exptl_absorpt_coefficient_mu 1.696
_exptl_absorpt_correction_T_max 0.8096
_exptl_absorpt_correction_T_min 0.6764
_exptl_crystal_density_diffrn 1.827
_exptl_crystal_density_method 'not measured'
_exptl_crystal_F_000 494
_exptl_crystal_size_max 0.25
_exptl_crystal_size_mid 0.21
_exptl_crystal_size_min 0.13
_refine_diff_density_max 0.882
_refine_diff_density_min -0.514
_refine_diff_density_rms 0.087
_refine_ls_extinction_method none
_refine_ls_goodness_of_fit_ref 1.025
_refine_ls_hydrogen_treatment mixed
_refine_ls_matrix_type full
_refine_ls_number_parameters 288
_refine_ls_number_reflns 3247
_refine_ls_number_restraints 15
_refine_ls_restrained_S_all 1.038
_refine_ls_R_factor_all 0.0671
_refine_ls_R_factor_gt 0.0366
_refine_ls_shift/su_max 0.000
_refine_ls_shift/su_mean 0.000
_refine_ls_structure_factor_coef Fsqd
_refine_ls_weighting_details 'calc w=1/[\s^2^(Fo^2^)+(0.0481P)^2^+0.0000P] where P=(Fo^2^+2Fc^2^)/3'
_refine_ls_weighting_scheme calc
_refine_ls_wR_factor_gt 0.0806
_refine_ls_wR_factor_ref 0.0951
_reflns_number_gt 2193
_reflns_number_total 3247
_reflns_threshold_expression >2sigma(I)
_cod_data_source_file ic070343zsup1.cif
_cod_data_source_block complex_5
_cod_original_sg_symbol_H-M P-1
_cod_database_code 4333245

loop_
_symmetry_equiv_pos_as_xyz
'x, y, z'
'-x, -y, -z'

loop_
_atom_site_label
_atom_site_type_symbol
_atom_site_fract_x
_atom_site_fract_y
_atom_site_fract_z
_atom_site_U_iso_or_equiv
_atom_site_adp_type
_atom_site_occupancy
_atom_site_symmetry_multiplicity
_atom_site_calc_flag
_atom_site_refinement_flags
Ni1 Ni 0.0000 0.5000 0.5000 0.02007(18) Uani 1 2 d S
Ni2 Ni 0.12508(6) 0.14690(5) 0.20140(4) 0.02024(15) Uani 1 1 d .
O1W O 0.0239(4) -0.0197(3) 0.3092(2) 0.0254(6) Uani 1 1 d D
H1WA H 0.113(3) -0.094(3) 0.324(2) 0.020(10) Uiso 1 1 d D
H1WB H -0.043(4) 0.022(4) 0.3650(19) 0.056(16) Uiso 1 1 d D
O2W O 0.1825(4) 0.0174(4) 0.0806(2) 0.0296(6) Uani 1 1 d D
H2WA H 0.157(8) 0.078(5) 0.027(3) 0.10(2) Uiso 1 1 d D
H2WB H 0.131(6) -0.053(4) 0.093(4) 0.062(17) Uiso 1 1 d D
O1 O 0.2200(4) 0.3053(4) 0.0864(3) 0.0458(8) Uani 1 1 d D
H1O H 0.154(5) 0.397(2) 0.091(3) 0.037(13) Uiso 1 1 d D
O2 O -0.2235(4) 0.1119(3) 0.5016(2) 0.0314(7) Uani 1 1 d .
O3 O -0.2898(4) 0.2598(3) 0.6247(2) 0.0335(7) Uani 1 1 d .
O4 O -0.4704(3) 0.3066(3) 0.5206(2) 0.0285(6) Uani 1 1 d .
O5 O 0.1953(5) -0.3552(5) 0.1186(4) 0.0822(14) Uani 1 1 d .
O6 O -0.0336(4) -0.1686(3) 0.0898(2) 0.0378(7) Uani 1 1 d .
O7 O -0.0349(6) -0.4040(4) 0.1081(4) 0.0819(14) Uani 1 1 d U
N1 N -0.1396(4) 0.4810(4) 0.4131(2) 0.0228(7) Uani 1 1 d D
H1N H -0.255(2) 0.540(4) 0.418(3) 0.023(10) Uiso 1 1 d D
N2 N 0.0749(4) 0.2798(4) 0.3174(2) 0.0206(7) Uani 1 1 d .
N3 N 0.1994(4) 0.3393(4) 0.4396(2) 0.0226(7) Uani 1 1 d D
H3N H 0.304(3) 0.313(5) 0.460(3) 0.029(11) Uiso 1 1 d D
N4 N -0.2061(4) 0.3818(4) 0.2830(2) 0.0218(7) Uani 1 1 d .
N5 N -0.1401(4) 0.2807(4) 0.2059(2) 0.0224(7) Uani 1 1 d .
N6 N 0.3666(4) 0.1418(4) 0.3265(2) 0.0213(7) Uani 1 1 d .
N7 N 0.3700(4) 0.0676(3) 0.2451(2) 0.0221(7) Uani 1 1 d .
N8 N -0.3276(4) 0.2255(4) 0.5492(2) 0.0245(7) Uani 1 1 d .
N9 N 0.0400(5) -0.3103(4) 0.1087(3) 0.0338(8) Uani 1 1 d .
C1 C 0.3901(6) 0.2864(6) 0.0098(4) 0.0483(13) Uani 1 1 d .
H1A H 0.3689 0.3168 -0.0599 0.073 Uiso 1 1 calc R
H1B H 0.4618 0.1806 0.0145 0.073 Uiso 1 1 calc R
H1C H 0.4552 0.3489 0.0229 0.073 Uiso 1 1 calc R
C2 C -0.2774(5) 0.3068(4) 0.1607(3) 0.0251(9) Uani 1 1 d .
H2 H -0.2724 0.2548 0.1057 0.030 Uiso 1 1 calc R
C3 C -0.4312(5) 0.4232(5) 0.2069(3) 0.0291(9) Uani 1 1 d .
H3 H -0.5437 0.4612 0.1893 0.035 Uiso 1 1 calc R
C4 C -0.3815(5) 0.4686(4) 0.2823(3) 0.0252(9) Uani 1 1 d .
H4 H -0.4541 0.5455 0.3261 0.030 Uiso 1 1 calc R
C5 C -0.0865(5) 0.3853(4) 0.3423(3) 0.0175(8) Uani 1 1 d .
C6 C 0.2088(5) 0.2616(4) 0.3652(3) 0.0197(8) Uani 1 1 d .
C7 C 0.5261(5) 0.0799(5) 0.3584(3) 0.0260(9) Uani 1 1 d .
H7 H 0.5565 0.1111 0.4118 0.031 Uiso 1 1 calc R
C8 C 0.6321(5) -0.0359(4) 0.2974(3) 0.0264(9) Uani 1 1 d .
H8 H 0.7485 -0.0999 0.3008 0.032 Uiso 1 1 calc R
C9 C 0.5301(5) -0.0391(5) 0.2283(3) 0.0275(9) Uani 1 1 d .
H9 H 0.5701 -0.1077 0.1772 0.033 Uiso 1 1 calc R

loop_
_atom_site_aniso_label
_atom_site_aniso_U_11
_atom_site_aniso_U_22
_atom_site_aniso_U_33
_atom_site_aniso_U_23
_atom_site_aniso_U_13
_atom_site_aniso_U_12
Ni1 0.0148(3) 0.0223(4) 0.0236(4) -0.0100(3) -0.0063(3) -0.0004(3)
Ni2 0.0185(3) 0.0210(3) 0.0220(3) -0.0074(2) -0.00598(19) -0.0032(2)
O1W 0.0233(15) 0.0237(15) 0.0290(16) -0.0038(13) -0.0105(13) -0.0023(13)
O2W 0.0287(16) 0.0302(16) 0.0314(17) -0.0111(14) -0.0100(13) -0.0037(14)
O1 0.0349(19) 0.0274(18) 0.052(2) -0.0022(16) 0.0151(15) -0.0028(16)
O2 0.0274(16) 0.0304(16) 0.0314(16) -0.0138(13) -0.0075(12) 0.0039(14)
O3 0.0348(17) 0.0292(16) 0.0377(17) -0.0094(13) -0.0188(14) 0.0010(14)
O4 0.0221(15) 0.0308(15) 0.0336(16) -0.0028(13) -0.0180(12) 0.0004(13)
O5 0.047(2) 0.080(3) 0.121(4) -0.007(3) -0.046(2) 0.001(2)
O6 0.0491(19) 0.0243(15) 0.0423(18) -0.0058(13) -0.0200(15) -0.0048(15)
O7 0.087(3) 0.048(2) 0.145(4) 0.025(2) -0.074(3) -0.043(2)
N1 0.0136(16) 0.0237(17) 0.0301(18) -0.0103(14) -0.0072(14) 0.0017(15)
N2 0.0143(16) 0.0235(16) 0.0247(17) -0.0113(14) -0.0100(12) 0.0030(14)
N3 0.0137(16) 0.0261(17) 0.0281(18) -0.0105(15) -0.0093(13) 0.0022(14)
N4 0.0146(16) 0.0233(17) 0.0270(17) -0.0095(14) -0.0067(13) 0.0004(14)
N5 0.0213(16) 0.0244(16) 0.0238(17) -0.0109(14) -0.0054(13) -0.0050(14)
N6 0.0158(16) 0.0225(16) 0.0246(17) -0.0122(14) -0.0022(13) -0.0016(14)
N7 0.0213(17) 0.0205(16) 0.0235(17) -0.0108(13) -0.0016(13) -0.0039(14)
N8 0.0232(18) 0.0251(18) 0.0252(18) -0.0049(15) -0.0062(14) -0.0058(16)
N9 0.035(2) 0.035(2) 0.037(2) -0.0020(17) -0.0149(17) -0.0133(19)
C1 0.055(3) 0.053(3) 0.037(3) 0.003(2) -0.007(2) -0.023(3)
C2 0.025(2) 0.028(2) 0.028(2) -0.0060(17) -0.0144(17) -0.0057(19)
C3 0.023(2) 0.033(2) 0.035(2) -0.0077(19) -0.0116(17) -0.0060(19)
C4 0.019(2) 0.022(2) 0.029(2) -0.0012(17) -0.0063(16) 0.0013(18)
C5 0.0157(18) 0.0202(19) 0.0193(19) -0.0025(16) -0.0087(15) -0.0050(16)
C6 0.0158(19) 0.0172(19) 0.025(2) -0.0046(16) -0.0021(15) -0.0045(16)
C7 0.017(2) 0.031(2) 0.034(2) -0.0054(18) -0.0126(17) -0.0055(18)
C8 0.0135(19) 0.027(2) 0.037(2) -0.0084(18) -0.0084(17) 0.0013(17)
C9 0.020(2) 0.028(2) 0.034(2) -0.0176(18) -0.0025(17) -0.0005(18)

loop_
_atom_type_symbol
_atom_type_description
_atom_type_scat_dispersion_real
_atom_type_scat_dispersion_imag
_atom_type_scat_source
C C 0.0033 0.0016 'International Tables Vol C Tables 4.2.6.8 and 6.1.1.4'
H H 0.0000 0.0000 'International Tables Vol C Tables 4.2.6.8 and 6.1.1.4'
N N 0.0061 0.0033 'International Tables Vol C Tables 4.2.6.8 and 6.1.1.4'
O O 0.0106 0.0060 'International Tables Vol C Tables 4.2.6.8 and 6.1.1.4'
Ni Ni 0.3393 1.1124 'International Tables Vol C Tables 4.2.6.8 and 6.1.1.4'

loop_
_geom_angle_atom_site_label_1
_geom_angle_atom_site_label_2
_geom_angle_atom_site_label_3
_geom_angle
_geom_angle_site_symmetry_1
_geom_angle_site_symmetry_3
N3 Ni1 N3 180.000(1) . 2_566
N3 Ni1 N1 90.89(13) . .
N3 Ni1 N1 89.11(13) 2_566 .
N3 Ni1 N1 89.11(13) . 2_566
N3 Ni1 N1 90.89(13) 2_566 2_566
N1 Ni1 N1 180.000(1) . 2_566
N2 Ni2 O2W 177.76(13) . .
N2 Ni2 N5 78.09(11) . .
O2W Ni2 N5 102.63(11) . .
N2 Ni2 N7 78.52(11) . .
O2W Ni2 N7 100.75(12) . .
N5 Ni2 N7 156.61(12) . .
N2 Ni2 O1 91.68(13) . .
O2W Ni2 O1 86.21(14) . .
N5 Ni2 O1 89.36(13) . .
N7 Ni2 O1 91.38(13) . .
N2 Ni2 O1W 92.20(12) . .
O2W Ni2 O1W 89.93(12) . .
N5 Ni2 O1W 89.66(12) . .
N7 Ni2 O1W 91.18(11) . .
O1 Ni2 O1W 175.71(12) . .
Ni2 O1W H1WA 110(3) . .
Ni2 O1W H1WB 108(3) . .
H1WA O1W H1WB 110.2(17) . .
Ni2 O2W H2WA 108(4) . .
Ni2 O2W H2WB 117(3) . .
H2WA O2W H2WB 110.4(18) . .
C1 O1 Ni2 129.6(3) . .
C1 O1 H1O 115(3) . .
Ni2 O1 H1O 115(3) . .
C5 N1 Ni1 126.5(2) . .
C5 N1 H1N 112(2) . .
Ni1 N1 H1N 122(2) . .
C5 N2 C6 121.9(3) . .
C5 N2 Ni2 119.4(2) . .
C6 N2 Ni2 118.7(2) . .
C6 N3 Ni1 127.3(2) . .
C6 N3 H3N 113(3) . .
Ni1 N3 H3N 119(3) . .
C4 N4 N5 109.9(3) . .
C4 N4 C5 131.6(3) . .
N5 N4 C5 118.3(3) . .
C2 N5 N4 105.2(3) . .
C2 N5 Ni2 142.6(3) . .
N4 N5 Ni2 112.1(2) . .
C7 N6 N7 110.5(3) . .
C7 N6 C6 130.3(3) . .
N7 N6 C6 119.2(3) . .
C9 N7 N6 105.4(3) . .
C9 N7 Ni2 142.5(2) . .
N6 N7 Ni2 111.9(2) . .
O3 N8 O2 120.1(3) . .
O3 N8 O4 119.6(3) . .
O2 N8 O4 120.3(3) . .
O5 N9 O7 118.5(4) . .
O5 N9 O6 119.6(4) . .
O7 N9 O6 121.6(3) . .
O1 C1 H1A 109.5 . .
O1 C1 H1B 109.5 . .
H1A C1 H1B 109.5 . .
O1 C1 H1C 109.5 . .
H1A C1 H1C 109.5 . .
H1B C1 H1C 109.5 . .
N5 C2 C3 111.1(3) . .
N5 C2 H2 124.5 . .
C3 C2 H2 124.5 . .
C4 C3 C2 105.7(3) . .
C4 C3 H3 127.2 . .
C2 C3 H3 127.2 . .
C3 C4 N4 108.1(3) . .
C3 C4 H4 126.0 . .
N4 C4 H4 126.0 . .
N1 C5 N2 127.2(3) . .
N1 C5 N4 120.8(3) . .
N2 C5 N4 111.9(3) . .
N3 C6 N2 126.2(3) . .
N3 C6 N6 122.1(3) . .
N2 C6 N6 111.7(3) . .
C8 C7 N6 107.0(3) . .
C8 C7 H7 126.5 . .
N6 C7 H7 126.5 . .
C7 C8 C9 105.9(3) . .
C7 C8 H8 127.1 . .
C9 C8 H8 127.1 . .
N7 C9 C8 111.2(3) . .
N7 C9 H9 124.4 . .
C8 C9 H9 124.4 . .

loop_
_geom_bond_atom_site_label_1
_geom_bond_atom_site_label_2
_geom_bond_distance
_geom_bond_site_symmetry_2
Ni1 N3 1.877(3) .
Ni1 N3 1.877(3) 2_566
Ni1 N1 1.883(3) .
Ni1 N1 1.883(3) 2_566
Ni2 N2 2.015(3) .
Ni2 O2W 2.034(3) .
Ni2 N5 2.056(3) .
Ni2 N7 2.058(3) .
Ni2 O1 2.064(3) .
Ni2 O1W 2.094(3) .
O1W H1WA 0.848(10) .
O1W H1WB 0.848(10) .
O2W H2WA 0.846(10) .
O2W H2WB 0.846(10) .
O1 C1 1.411(5) .
O1 H1O 0.843(10) .
O2 N8 1.249(4) .
O3 N8 1.245(4) .
O4 N8 1.258(4) .
O5 N9 1.206(4) .
O6 N9 1.261(4) .
O7 N9 1.207(5) .
N1 C5 1.295(4) .
N1 H1N 0.894(10) .
N2 C5 1.327(4) .
N2 C6 1.342(4) .
N3 C6 1.296(4) .
N3 H3N 0.894(10) .
N4 C4 1.364(4) .
N4 N5 1.384(4) .
N4 C5 1.411(4) .
N5 C2 1.330(4) .
N6 C7 1.366(4) .
N6 N7 1.373(4) .
N6 C6 1.411(4) .
N7 C9 1.318(5) .
C1 H1A 0.9600 .
C1 H1B 0.9600 .
C1 H1C 0.9600 .
C2 C3 1.405(5) .
C2 H2 0.9300 .
C3 C4 1.352(5) .
C3 H3 0.9300 .
C4 H4 0.9300 .
C7 C8 1.358(5) .
C7 H7 0.9300 .
C8 C9 1.399(5) .
C8 H8 0.9300 .
C9 H9 0.9300 .

loop_
_geom_hbond_atom_site_label_D
_geom_hbond_atom_site_label_H
_geom_hbond_atom_site_label_A
_geom_hbond_distance_DH
_geom_hbond_distance_HA
_geom_hbond_distance_DA
_geom_hbond_angle_DHA
_geom_hbond_site_symmetry_A
O1W H1WA O3 0.848(10) 1.889(12) 2.731(4) 172(3) 2_556
O1W H1WB O2 0.848(10) 2.067(12) 2.912(4) 175(5) .
O2W H2WA O6 0.846(10) 1.98(2) 2.783(4) 158(4) 2
O2W H2WB O6 0.846(10) 1.961(18) 2.775(4) 161(4) .
O1 H1O O7 0.843(10) 1.961(13) 2.795(5) 170(4) 1_565
O1 H1O O5 0.843(10) 2.53(3) 3.190(6) 136(4) 1_565
N1 H1N O4 0.894(10) 2.190(16) 3.050(4) 161(3) 2_466
N3 H3N O4 0.894(10) 2.151(15) 3.027(4) 166(4) 1_655
